data_9017652
loop_
_publ_author_name
'Yakovenchuk, V. N.'
'Krivovichev, S. V.'
'Ivanyuk, G. Y.'
'Pakhomovsky, Y. A.'
'Selivanova, E. A.'
'Zhitova, E. A.'
'Kalashnikova, G. O.'
'Zolotarev, A. A.'
'Mikhailova, J. A.'
'Kadyrova, G. I.'

_publ_section_title
;
 Kihlmanite-(Ce), Ce2TiO2[SiO4](HCO3)2(H2O), a new rare-earth mineral from
 the pegmatites of the Khibiny alkaline massif, Kola Peninsula, Russia
;
_journal_name_full 'Mineralogical Magazine'
_journal_page_first 483
_journal_page_last 496
_journal_volume 78
_journal_year 2014
_chemical_compound_source 'Khibiny alkaline massif, Kola Peninsula, Russia'
_chemical_formula_sum 'C4 H3.36 Ca0.62 Ce4 Nb0.48 O25.68 Si2 Ti1.52'
_chemical_name_mineral Kihlmanite-(Ce)
_space_group_IT_number 2
_space_group_name_Hall '-P 1'
_space_group_name_H-M_alt 'P -1'
_symmetry_space_group_name_H-M 'P -1'
_cell_angle_alpha 103.061
_cell_angle_beta 91.006
_cell_angle_gamma 109.285
_cell_formula_units_Z 1
_cell_length_a 5.009
_cell_length_b 7.533
_cell_length_c 15.407
_cell_volume 531.839
_database_code_amcsd 0020209
_exptl_crystal_density_diffrn 3.813
_cod_data_source_file inputs/fixed/downloads/18/18559.cif
_cod_data_source_block 18559
_cod_original_formula_sum 'Ce4 (Ti1.52 Nb.48) Si2 O25.68 C4 Ca.62 H3.36'
_cod_database_code 9017652

loop_
_space_group_symop_operation_xyz
x,y,z
-x,-y,-z

loop_
_atom_site_label
_atom_site_fract_x
_atom_site_fract_y
_atom_site_fract_z
_atom_site_occupancy
_atom_site_U_iso_or_equiv
_atom_site_type_symbol
_atom_site_attached_hydrogens
Ce1 0.22880 0.38821 0.19835 0.97300 0.02230 Ce 0
Ce2 -0.05360 -0.17637 0.19757 0.96600 0.02410 Ce 0
Ti 0.30730 0.61480 0.99972 0.76000 0.01760 Ti 0
Nb 0.30730 0.61480 0.99972 0.24000 0.01760 Nb 0
Si 0.50230 0.06840 0.12890 1.00000 0.01780 Si 0
O1 0.28200 -0.14760 0.07590 1.00000 0.01500 O 0
O2 0.46700 0.22810 0.07620 1.00000 0.01500 O 0
O3 0.35100 0.11740 0.22070 1.00000 0.02200 O 0
O4 -0.05000 0.52880 0.92500 1.00000 0.01400 O 0
O5 0.61500 0.60980 0.07470 1.00000 0.01500 O 0
O6 0.82300 0.07640 0.14750 1.00000 0.02400 O 0
O7 -0.21300 -0.49330 0.23690 1.00000 0.03000 O 0
O8 0.40200 0.74380 0.23950 1.00000 0.03300 O 0
O9 -0.42900 -0.51600 0.35910 1.00000 0.05700 O 0
O10 -0.00800 -0.57500 0.34410 1.00000 0.06500 O 0
O11 0.27100 0.89400 0.35930 1.00000 0.08800 O 0
O12 0.76900 0.94500 0.34290 1.00000 0.09000 O 0
C1 -0.21800 -0.52400 0.31810 1.00000 0.04200 C 0
C2 0.49400 0.86600 0.31930 1.00000 0.05500 C 0
Ca1 0.31200 0.48900 0.48390 0.22000 0.01500 Ca 0
Ca2 0.00000 0.00000 0.00000 0.18000 0.03300 Ca 0
Wat1 0.30400 0.58300 0.49240 0.52000 0.03800 O 2
Wat2 0.00000 0.00000 0.04000 0.32000 ? O 2
CeQ1 0.34200 0.37000 0.20250 0.02700 0.00700 Ce 0
CeQ2 0.04600 -0.19700 0.20600 0.03400 0.02100 Ce 0

loop_
_cod_changelog_entry_id
_cod_changelog_entry_author
_cod_changelog_entry_date
_cod_changelog_entry_text
1
;cod-tools version 3.8.0
Id: cif_guess_AMCSD_atom_types 9574 2023-05-10 09:00:05Z saulius
;
2023-05-10T18:58:32+03:00
;Derived atom types and hydrogen counts
from atom names that follow the AMCSD naming convention
(Wat == water, O-H == hydroxyl).
;

loop_
_cod_related_entry_id
_cod_related_entry_database
_cod_related_entry_code
1 AMCSD 0020209
